data_4062391
loop_
_publ_author_name
'Wang, Zhong-Xia'
'Li, Ye-Xin'

_publ_section_title
;
 Reactions of Iminophosphorano(8-quinolyl)methane with AlMe~3~: Unexpected
 Formation of Aluminum Iminophosphorano(2-methyl-8-quinolyl)methandiide
 Complex
;
_journal_issue 24
_journal_name_full Organometallics
_journal_page_first 4900
_journal_page_last 4904
_journal_paper_doi 10.1021/om034045v
_journal_volume 22
_journal_year 2003
_chemical_formula_sum 'C31 H39 Al2 N2 P'
_chemical_formula_weight 524.57
_space_group_IT_number 2
_symmetry_cell_setting triclinic
_symmetry_space_group_name_Hall '-P 1'
_symmetry_space_group_name_H-M 'P -1'
_cell_angle_alpha 89.232(5)
_cell_angle_beta 88.610(6)
_cell_angle_gamma 88.114(6)
_cell_formula_units_Z 2
_cell_length_a 10.029(3)
_cell_length_b 12.015(3)
_cell_length_c 12.520(4)
_cell_measurement_temperature 293(2)
_cell_volume 1507.3(8)
_diffrn_ambient_temperature 293(2)
_exptl_crystal_density_diffrn 1.156
_cod_depositor_comments
;
The following automatic conversions were performed:
'_symmetry_cell_setting' value 'Triclinic' changed to 'triclinic'
according to '/home/saulius/struct/CIF-dictionaries/cif_core.dic'
dictionary named 'cif_core.dic' version 2.4.1 from 2010-06-29.

Automatic conversion script
Id: cif_fix_enum 1527 2010-12-29 10:47:43Z saulius 
;
_cod_database_code 4062391

loop_
_symmetry_equiv_pos_as_xyz
'x, y, z'
'-x, -y, -z'

loop_
_atom_site_label
_atom_site_type_symbol
_atom_site_fract_x
_atom_site_fract_y
_atom_site_fract_z
_atom_site_U_iso_or_equiv
_atom_site_adp_type
_atom_site_occupancy
_atom_site_symmetry_multiplicity
_atom_site_calc_flag
_atom_site_refinement_flags
_atom_site_disorder_assembly
_atom_site_disorder_group
P1 P 0.17187(11) 0.79391(8) 0.32360(7) 0.0356(3) Uani 1 1 d . . .
Al1 Al 0.09066(13) 0.63792(9) 0.19837(8) 0.0398(3) Uani 1 1 d . . .
Al2 Al 0.37081(14) 0.80097(10) 0.11392(9) 0.0452(4) Uani 1 1 d . . .
N1 N 0.0351(3) 0.7278(2) 0.3181(2) 0.0408(8) Uani 1 1 d . . .
N2 N 0.4902(3) 0.6645(3) 0.1079(3) 0.0463(9) Uani 1 1 d . . .
C1 C 0.2700(4) 0.7196(3) 0.2303(3) 0.0343(9) Uani 1 1 d . . .
C2 C 0.3625(4) 0.6277(3) 0.2678(3) 0.0370(10) Uani 1 1 d . . .
C3 C 0.3502(5) 0.5634(3) 0.3587(3) 0.0544(12) Uani 1 1 d . . .
H3 H 0.2829 0.5823 0.4083 0.065 Uiso 1 1 calc R . .
C4 C 0.4334(6) 0.4716(4) 0.3803(4) 0.0701(15) Uani 1 1 d . . .
H4 H 0.4197 0.4304 0.4428 0.084 Uiso 1 1 calc R . .
C5 C 0.5358(6) 0.4406(4) 0.3106(5) 0.0751(16) Uani 1 1 d . . .
H5 H 0.5913 0.3792 0.3258 0.090 Uiso 1 1 calc R . .
C6 C 0.5553(5) 0.5034(4) 0.2159(4) 0.0602(13) Uani 1 1 d . . .
C7 C 0.4714(4) 0.5964(3) 0.1963(3) 0.0410(10) Uani 1 1 d . . .
C8 C 0.5886(5) 0.6390(4) 0.0364(4) 0.0601(13) Uani 1 1 d . . .
C9 C 0.6689(5) 0.5430(5) 0.0512(5) 0.0768(16) Uani 1 1 d . . .
H9 H 0.7331 0.5239 -0.0007 0.092 Uiso 1 1 calc R . .
C10 C 0.6558(5) 0.4777(4) 0.1381(5) 0.0798(17) Uani 1 1 d . . .
H10 H 0.7125 0.4157 0.1472 0.096 Uiso 1 1 calc R . .
C11 C 0.6119(5) 0.7168(5) -0.0545(4) 0.0907(18) Uani 1 1 d . . .
H11A H 0.5297 0.7311 -0.0909 0.136 Uiso 1 1 calc R . .
H11B H 0.6770 0.6842 -0.1032 0.136 Uiso 1 1 calc R . .
H11C H 0.6439 0.7855 -0.0284 0.136 Uiso 1 1 calc R . .
C12 C 0.2510(4) 0.8100(3) 0.4514(3) 0.0411(10) Uani 1 1 d . . .
C13 C 0.3860(5) 0.8255(4) 0.4503(3) 0.0638(14) Uani 1 1 d . . .
H13 H 0.4337 0.8199 0.3859 0.077 Uiso 1 1 calc R . .
C14 C 0.4534(6) 0.8491(4) 0.5425(4) 0.0803(16) Uani 1 1 d . . .
H14 H 0.5449 0.8599 0.5393 0.096 Uiso 1 1 calc R . .
C15 C 0.3846(7) 0.8564(4) 0.6380(4) 0.0814(18) Uani 1 1 d . . .
H15 H 0.4286 0.8730 0.7001 0.098 Uiso 1 1 calc R . .
C16 C 0.2514(7) 0.8392(5) 0.6412(4) 0.0845(18) Uani 1 1 d . . .
H16 H 0.2042 0.8430 0.7059 0.101 Uiso 1 1 calc R . .
C17 C 0.1854(5) 0.8159(4) 0.5482(3) 0.0686(14) Uani 1 1 d . . .
H17 H 0.0942 0.8040 0.5519 0.082 Uiso 1 1 calc R . .
C18 C 0.1486(4) 0.9383(3) 0.2778(3) 0.0386(10) Uani 1 1 d . . .
C19 C 0.0719(5) 0.9571(4) 0.1890(3) 0.0656(14) Uani 1 1 d . . .
H19 H 0.0339 0.8975 0.1558 0.079 Uiso 1 1 calc R . .
C20 C 0.0512(6) 1.0633(4) 0.1490(4) 0.0793(17) Uani 1 1 d . . .
H20 H 0.0007 1.0745 0.0883 0.095 Uiso 1 1 calc R . .
C21 C 0.1040(5) 1.1521(4) 0.1973(4) 0.0652(14) Uani 1 1 d . . .
H21 H 0.0880 1.2240 0.1711 0.078 Uiso 1 1 calc R . .
C22 C 0.1801(5) 1.1341(4) 0.2843(4) 0.0691(15) Uani 1 1 d . . .
H22 H 0.2172 1.1943 0.3173 0.083 Uiso 1 1 calc R . .
C23 C 0.2035(5) 1.0282(3) 0.3245(3) 0.0557(12) Uani 1 1 d . . .
H23 H 0.2568 1.0175 0.3837 0.067 Uiso 1 1 calc R . .
C24 C -0.0996(5) 0.7429(4) 0.3706(4) 0.0649(14) Uani 1 1 d . . .
C25 C -0.1078(6) 0.6602(4) 0.4654(5) 0.119(3) Uani 1 1 d . . .
H25A H -0.1014 0.5854 0.4393 0.179 Uiso 1 1 calc R . .
H25B H -0.1914 0.6717 0.5033 0.179 Uiso 1 1 calc R . .
H25C H -0.0358 0.6719 0.5126 0.179 Uiso 1 1 calc R . .
C26 C -0.2005(5) 0.7132(6) 0.2887(5) 0.149(3) Uani 1 1 d . . .
H26A H -0.2003 0.7677 0.2319 0.224 Uiso 1 1 calc R . .
H26B H -0.2877 0.7119 0.3219 0.224 Uiso 1 1 calc R . .
H26C H -0.1775 0.6411 0.2602 0.224 Uiso 1 1 calc R . .
C27 C -0.1310(5) 0.8603(4) 0.4079(4) 0.0719(14) Uani 1 1 d . . .
H27A H -0.0662 0.8809 0.4585 0.108 Uiso 1 1 calc R . .
H27B H -0.2184 0.8638 0.4411 0.108 Uiso 1 1 calc R . .
H27C H -0.1286 0.9106 0.3477 0.108 Uiso 1 1 calc R . .
C28 C 0.0065(5) 0.6727(4) 0.0601(3) 0.0649(14) Uani 1 1 d . . .
H28A H -0.0806 0.6418 0.0597 0.097 Uiso 1 1 calc R . .
H28B H 0.0606 0.6411 0.0031 0.097 Uiso 1 1 calc R . .
H28C H -0.0013 0.7520 0.0502 0.097 Uiso 1 1 calc R . .
C29 C 0.0885(5) 0.4765(3) 0.2279(3) 0.0652(14) Uani 1 1 d . . .
H29A H 0.1137 0.4620 0.3004 0.098 Uiso 1 1 calc R . .
H29B H 0.1504 0.4385 0.1802 0.098 Uiso 1 1 calc R . .
H29C H 0.0004 0.4504 0.2176 0.098 Uiso 1 1 calc R . .
C30 C 0.4876(5) 0.9196(4) 0.1575(4) 0.0735(15) Uani 1 1 d . . .
H30A H 0.5559 0.9301 0.1036 0.110 Uiso 1 1 calc R . .
H30B H 0.5280 0.8990 0.2239 0.110 Uiso 1 1 calc R . .
H30C H 0.4358 0.9877 0.1663 0.110 Uiso 1 1 calc R . .
C31 C 0.2883(5) 0.8318(4) -0.0252(3) 0.0731(15) Uani 1 1 d . . .
H31A H 0.2114 0.8806 -0.0153 0.110 Uiso 1 1 calc R . .
H31B H 0.2617 0.7632 -0.0555 0.110 Uiso 1 1 calc R . .
H31C H 0.3515 0.8666 -0.0726 0.110 Uiso 1 1 calc R . .

loop_
_atom_site_aniso_label
_atom_site_aniso_U_11
_atom_site_aniso_U_22
_atom_site_aniso_U_33
_atom_site_aniso_U_23
_atom_site_aniso_U_13
_atom_site_aniso_U_12
P1 0.0415(7) 0.0312(6) 0.0343(6) -0.0034(4) -0.0003(5) -0.0032(5)
Al1 0.0452(9) 0.0378(7) 0.0370(7) -0.0056(5) -0.0009(6) -0.0066(6)
Al2 0.0497(9) 0.0444(7) 0.0416(7) 0.0018(6) 0.0049(6) -0.0094(7)
N1 0.038(2) 0.0409(19) 0.0434(19) -0.0077(15) 0.0074(16) -0.0069(16)
N2 0.038(2) 0.049(2) 0.053(2) -0.0136(18) 0.0040(18) -0.0092(18)
C1 0.039(3) 0.031(2) 0.032(2) -0.0044(16) -0.0016(18) 0.0012(19)
C2 0.041(3) 0.030(2) 0.040(2) -0.0034(18) -0.002(2) -0.0073(19)
C3 0.066(3) 0.044(3) 0.053(3) 0.003(2) -0.007(2) -0.001(2)
C4 0.092(5) 0.047(3) 0.071(3) 0.014(3) -0.022(3) -0.005(3)
C5 0.068(4) 0.048(3) 0.110(5) -0.001(3) -0.026(4) 0.015(3)
C6 0.048(3) 0.045(3) 0.088(4) -0.023(3) -0.013(3) 0.001(3)
C7 0.037(3) 0.036(2) 0.051(3) -0.008(2) -0.008(2) -0.004(2)
C8 0.045(3) 0.067(3) 0.069(3) -0.026(3) 0.010(3) -0.014(3)
C9 0.050(4) 0.077(4) 0.104(4) -0.043(3) 0.016(3) -0.008(3)
C10 0.049(4) 0.058(3) 0.132(5) -0.034(3) -0.008(4) 0.012(3)
C11 0.082(4) 0.113(5) 0.077(4) -0.015(3) 0.039(3) -0.028(4)
C12 0.054(3) 0.033(2) 0.036(2) -0.0028(17) -0.005(2) -0.004(2)
C13 0.065(4) 0.083(3) 0.045(3) -0.001(2) -0.013(3) -0.023(3)
C14 0.077(4) 0.093(4) 0.074(4) 0.003(3) -0.019(3) -0.030(3)
C15 0.123(6) 0.062(3) 0.061(4) -0.011(3) -0.038(4) 0.003(4)
C16 0.106(5) 0.108(5) 0.038(3) -0.012(3) -0.005(3) 0.028(4)
C17 0.068(4) 0.092(4) 0.046(3) 0.000(3) -0.003(3) 0.010(3)
C18 0.041(3) 0.036(2) 0.039(2) -0.0030(18) 0.002(2) 0.001(2)
C19 0.079(4) 0.043(3) 0.077(3) 0.005(2) -0.035(3) -0.006(3)
C20 0.103(5) 0.051(3) 0.084(4) 0.015(3) -0.035(3) 0.008(3)
C21 0.082(4) 0.032(2) 0.081(3) 0.015(2) 0.004(3) 0.012(3)
C22 0.098(5) 0.038(3) 0.072(3) -0.009(2) -0.002(3) -0.014(3)
C23 0.080(4) 0.039(2) 0.049(3) -0.001(2) -0.006(2) -0.010(2)
C24 0.041(3) 0.068(3) 0.085(3) -0.031(3) 0.018(3) -0.009(3)
C25 0.140(6) 0.076(4) 0.140(6) -0.003(4) 0.088(5) -0.030(4)
C26 0.038(4) 0.240(8) 0.174(6) -0.136(6) 0.008(4) -0.020(5)
C27 0.049(3) 0.088(4) 0.078(3) -0.020(3) 0.015(3) 0.013(3)
C28 0.067(4) 0.076(3) 0.054(3) 0.001(2) -0.017(3) -0.023(3)
C29 0.086(4) 0.042(3) 0.067(3) -0.009(2) 0.009(3) -0.014(3)
C30 0.085(4) 0.065(3) 0.072(3) -0.004(3) 0.016(3) -0.039(3)
C31 0.081(4) 0.085(4) 0.053(3) 0.024(3) -0.002(3) -0.007(3)

loop_
_geom_bond_atom_site_label_1
_geom_bond_atom_site_label_2
_geom_bond_distance
_geom_bond_site_symmetry_2
_geom_bond_publ_flag
P1 N1 1.611(3) . ?
P1 C1 1.745(4) . ?
P1 C12 1.819(4) . ?
P1 C18 1.829(4) . ?
P1 Al1 2.6222(15) . ?
Al1 N1 1.920(3) . ?
Al1 C29 1.970(4) . ?
Al1 C28 1.978(4) . ?
Al1 C1 2.126(4) . ?
Al2 C30 1.966(4) . ?
Al2 C31 1.972(4) . ?
Al2 N2 1.999(4) . ?
Al2 C1 2.014(4) . ?
N1 C24 1.495(5) . ?
N2 C8 1.347(5) . ?
N2 C7 1.380(4) . ?
C1 C2 1.496(5) . ?
C2 C3 1.373(5) . ?
C2 C7 1.439(5) . ?
C3 C4 1.389(6) . ?
C3 H3 0.9300 . ?
C4 C5 1.377(7) . ?
C4 H4 0.9300 . ?
C5 C6 1.410(6) . ?
C5 H5 0.9300 . ?
C6 C7 1.399(6) . ?
C6 C10 1.414(6) . ?
C8 C9 1.398(6) . ?
C8 C11 1.483(6) . ?
C9 C10 1.338(6) . ?
C9 H9 0.9300 . ?
C10 H10 0.9300 . ?
C11 H11A 0.9600 . ?
C11 H11B 0.9600 . ?
C11 H11C 0.9600 . ?
C12 C17 1.366(5) . ?
C12 C13 1.371(6) . ?
C13 C14 1.390(6) . ?
C13 H13 0.9300 . ?
C14 C15 1.369(7) . ?
C14 H14 0.9300 . ?
C15 C16 1.358(7) . ?
C15 H15 0.9300 . ?
C16 C17 1.390(6) . ?
C16 H16 0.9300 . ?
C17 H17 0.9300 . ?
C18 C23 1.373(5) . ?
C18 C19 1.379(5) . ?
C19 C20 1.375(5) . ?
C19 H19 0.9300 . ?
C20 C21 1.362(6) . ?
C20 H20 0.9300 . ?
C21 C22 1.356(6) . ?
C21 H21 0.9300 . ?
C22 C23 1.378(5) . ?
C22 H22 0.9300 . ?
C23 H23 0.9300 . ?
C24 C26 1.512(6) . ?
C24 C27 1.513(6) . ?
C24 C25 1.540(6) . ?
C25 H25A 0.9600 . ?
C25 H25B 0.9600 . ?
C25 H25C 0.9600 . ?
C26 H26A 0.9600 . ?
C26 H26B 0.9600 . ?
C26 H26C 0.9600 . ?
C27 H27A 0.9600 . ?
C27 H27B 0.9600 . ?
C27 H27C 0.9600 . ?
C28 H28A 0.9600 . ?
C28 H28B 0.9600 . ?
C28 H28C 0.9600 . ?
C29 H29A 0.9600 . ?
C29 H29B 0.9600 . ?
C29 H29C 0.9600 . ?
C30 H30A 0.9600 . ?
C30 H30B 0.9600 . ?
C30 H30C 0.9600 . ?
C31 H31A 0.9600 . ?
C31 H31B 0.9600 . ?
C31 H31C 0.9600 . ?
